data_4329852
loop_
_publ_author_name
'Subramaniam Kuppuswamy'
'Mark W. Bezpalko'
'Tamara M. Powers'
'Mark M. Turnbull'
'Bruce M. Foxman'
'Christine M. Thomas'

_publ_section_title
;
 Utilization of Phosphinoamide Ligands in Homobimetallic Fe and Mn
 Complexes: The Effect of Disparate Coordination Environments on
 Metal-Metal Interactions and Magnetic and Redox Properties
;
_journal_name_full 'Inorganic Chemistry'
_journal_page_first 8225
_journal_page_last 8240
_journal_paper_doi 10.1021/ic300776y
_journal_volume 51
_journal_year 2012
_chemical_formula_moiety 'C19.50 H44.29 Cl1 Li0.50 Mn1 N1.50 O1.50 P1.50'
_chemical_formula_sum 'C19.5 H44.29 Cl Li0.5 Mn N1.5 O1.5 P1.5'
_chemical_formula_weight 464.18
_space_group_IT_number 2
_symmetry_cell_setting triclinic
_symmetry_space_group_name_Hall '-P 1'
_symmetry_space_group_name_H-M 'P -1'
_atom_sites_solution_hydrogens difmap
_atom_sites_solution_primary direct
_audit_creation_date 11-10-05
_audit_creation_method CRYSTALS_ver_14.30
_cell_angle_alpha 90.101(10)
_cell_angle_beta 93.261(11)
_cell_angle_gamma 107.517(10)
_cell_formula_units_Z 4
_cell_length_a 11.866(2)
_cell_length_b 12.897(3)
_cell_length_c 17.631(4)
_cell_measurement_reflns_used 8213
_cell_measurement_temperature 120
_cell_measurement_theta_max 28
_cell_measurement_theta_min 2
_cell_volume 2568.4(10)
_computing_cell_refinement 'Apex2 (Bruker AXS, 2006)'
_computing_data_collection 'Apex2 (Bruker AXS, 2006)'
_computing_data_reduction 'Apex2 (Bruker AXS, 2006)'
_computing_molecular_graphics 'CAMERON (Watkin et al., 1996)'
_computing_publication_material 'CRYSTALS (Betteridge et al., 2003)'
_computing_structure_refinement 'CRYSTALS (Betteridge et al., 2003)'
_computing_structure_solution 'SIR92 (Altomare et al., 1994)'
_diffrn_ambient_temperature 120
_diffrn_measured_fraction_theta_full 0.998
_diffrn_measured_fraction_theta_max 0.982
_diffrn_measurement_device Area
_diffrn_measurement_device_type 'Bruker Kappa Apex2'
_diffrn_measurement_method '\f & \w scans'
_diffrn_radiation_monochromator graphite
_diffrn_radiation_type 'Mo K\a'
_diffrn_radiation_wavelength 0.71073
_diffrn_reflns_av_R_equivalents 0.051
_diffrn_reflns_limit_h_max 15
_diffrn_reflns_limit_h_min -15
_diffrn_reflns_limit_k_max 17
_diffrn_reflns_limit_k_min -17
_diffrn_reflns_limit_l_max 23
_diffrn_reflns_limit_l_min -23
_diffrn_reflns_number 46212
_diffrn_reflns_theta_full 27.875
_diffrn_reflns_theta_max 28.738
_diffrn_reflns_theta_min 2.039
_diffrn_standards_number 0
_exptl_absorpt_coefficient_mu 0.723
_exptl_absorpt_correction_T_max 0.92
_exptl_absorpt_correction_T_min 0.87
_exptl_absorpt_correction_type numerical
_exptl_absorpt_process_details
; 
 Analytical Absorption (De Meulenaer & Tompa, 1965) 
;
_exptl_crystal_colour orange
_exptl_crystal_density_diffrn 1.200
_exptl_crystal_description prism
_exptl_crystal_F_000 999.173
_exptl_crystal_size_max 0.430
_exptl_crystal_size_mid 0.200
_exptl_crystal_size_min 0.120
_refine_diff_density_max 1.93
_refine_diff_density_min -1.21
_refine_ls_extinction_method none
_refine_ls_goodness_of_fit_ref 1.0053
_refine_ls_hydrogen_treatment constr
_refine_ls_matrix_type full
_refine_ls_number_parameters 526
_refine_ls_number_reflns 13083
_refine_ls_number_restraints 93
_refine_ls_R_factor_all 0.0822
_refine_ls_R_factor_gt 0.0550
_refine_ls_shift/su_max 0.0003724
_refine_ls_shift/su_mean 0.0000140
_refine_ls_structure_factor_coef Fsqd
_refine_ls_weighting_details
;
 Method= Modified Sheldrick 
 w=1/[\s^2^(F^2^) + ( 0.07P)^2^ + 4.09P] 
 ,where P=(max(Fo^2^,0) + 2Fc^2^)/3 
;
_refine_ls_weighting_scheme calc
_refine_ls_wR_factor_all 0.1444
_refine_ls_wR_factor_gt 0.1339
_refine_ls_wR_factor_ref 0.1444
_reflns_limit_h_max 15
_reflns_limit_h_min -15
_reflns_limit_k_max 17
_reflns_limit_k_min -17
_reflns_limit_l_max 23
_reflns_limit_l_min 0
_reflns_number_gt 9279
_reflns_number_total 13083
_reflns_threshold_expression I>2.0\s(I)
_oxford_diffrn_Wilson_B_factor 0.00
_oxford_diffrn_Wilson_scale 0.00
_oxford_refine_ls_r_factor_ref 0.0822
_oxford_refine_ls_scale 0.16602(7)
_oxford_reflns_number_all 13083
_oxford_reflns_threshold_expression_ref I>-10.0\s(I)
_oxford_structure_analysis_title 'sk_277_0m in P-1'
_cod_data_source_file ic300776y_si_002_6.cif
_cod_data_source_block 8
_cod_original_cell_volume 2568.4(9)
_cod_original_sg_symbol_H-M 'P -1 '
_cod_original_formula_sum 'C19.50 H44.29 Cl1 Li0.50 Mn1 N1.50 O1.50 P1.50'
_cod_database_code 4329852

loop_
_symmetry_equiv_pos_as_xyz
x,y,z
-x,-y,-z

loop_
_atom_site_label
_atom_site_type_symbol
_atom_site_fract_x
_atom_site_fract_y
_atom_site_fract_z
_atom_site_U_iso_or_equiv
_atom_site_occupancy
_atom_site_adp_type
_atom_site_refinement_flags_posn
_atom_site_refinement_flags_adp
_atom_site_refinement_flags_occupancy
_atom_site_disorder_assembly
_atom_site_disorder_group
Mn1 Mn 0.30952(4) 0.11947(4) 0.24804(2) 0.0230 1.0000 Uani . . . . .
Mn2 Mn 0.48897(4) 0.35815(4) 0.21545(2) 0.0240 1.0000 Uani . . . . .
Cl1 Cl 0.13580(7) -0.03637(7) 0.26449(5) 0.0378 1.0000 Uani . . . . .
Cl2 Cl 0.65029(7) 0.50965(7) 0.19118(5) 0.0394 1.0000 Uani . . . . .
P1 P 0.22312(7) 0.28377(6) 0.23344(4) 0.0247 1.0000 Uani . . . . .
P2 P 0.52859(7) 0.26719(7) 0.33975(4) 0.0286 1.0000 Uani . . . . .
P3 P 0.46283(7) 0.20797(6) 0.11313(4) 0.0259 1.0000 Uani . . . . .
O1 O -0.0398(3) -0.2827(3) 0.1822(2) 0.0853 1.0000 Uani . U . . .
O20 O -0.1670(5) -0.1670(5) 0.2746(6) 0.0603 0.516(7) Uani . U P 1 2
O21 O -0.1452(5) -0.1774(6) 0.3241(5) 0.0497 0.484(7) Uani . . P 1 1
O30 O 0.0374(5) -0.2954(5) 0.3353(6) 0.1250 0.691(7) Uani . U P 1 4
O31 O -0.0104(8) -0.2732(6) 0.3670(4) 0.0297 0.309(7) Uani . . P 1 3
N1 N 0.3354(2) 0.3960(2) 0.23007(14) 0.0263 1.0000 Uani . . . . .
N2 N 0.4175(2) 0.1561(2) 0.34759(14) 0.0320 1.0000 Uani . . . . .
N3 N 0.3821(2) 0.0929(2) 0.14849(14) 0.0284 1.0000 Uani . . . . .
C1 C 0.1206(3) 0.2737(3) 0.14648(19) 0.0345 1.0000 Uani . . . . .
C2 C 0.0346(3) 0.3416(3) 0.1488(2) 0.0437 1.0000 Uani . . . . .
C3 C 0.0555(3) 0.1565(3) 0.1220(2) 0.0456 1.0000 Uani . . . . .
C4 C 0.1299(3) 0.2984(3) 0.31226(18) 0.0339 1.0000 Uani . . . . .
C5 C 0.0317(3) 0.1940(3) 0.3230(2) 0.0460 1.0000 Uani . . . . .
C6 C 0.2075(3) 0.3327(3) 0.38558(19) 0.0437 1.0000 Uani . . . . .
C7 C 0.3183(3) 0.5046(3) 0.22970(19) 0.0337 1.0000 Uani . . . . .
C8 C 0.3299(4) 0.5546(3) 0.1509(2) 0.0437 1.0000 Uani . . . . .
C9 C 0.4066(4) 0.5815(3) 0.2860(2) 0.0493 1.0000 Uani . . . . .
C10 C 0.5368(3) 0.3674(3) 0.41875(19) 0.0428 1.0000 Uani . . . . .
C11 C 0.5210(4) 0.3247(4) 0.4988(2) 0.0585 1.0000 Uani . . . . .
C12 C 0.6444(4) 0.4673(3) 0.4156(2) 0.0519 1.0000 Uani . . . . .
C13 C 0.6714(3) 0.2347(3) 0.3447(2) 0.0410 1.0000 Uani . . . . .
C14 C 0.7709(3) 0.3213(3) 0.3087(2) 0.0447 1.0000 Uani . . . . .
C15 C 0.7165(4) 0.2022(5) 0.4194(3) 0.0705 1.0000 Uani . . . . .
C16 C 0.4109(3) 0.0801(3) 0.41048(19) 0.0387 1.0000 Uani . . . . .
C17 C 0.2940(3) 0.0594(4) 0.4487(2) 0.0514 1.0000 Uani . . . . .
C18 C 0.4258(4) -0.0266(4) 0.3823(2) 0.0561 1.0000 Uani . . . . .
C19 C 0.3876(3) 0.2406(3) 0.02430(17) 0.0334 1.0000 Uani . . . . .
C20 C 0.4040(4) 0.1846(3) -0.0496(2) 0.0500 1.0000 Uani . . . . .
C21 C 0.4180(3) 0.3634(3) 0.01364(19) 0.0382 1.0000 Uani . . . . .
C22 C 0.6008(3) 0.1879(3) 0.07816(18) 0.0331 1.0000 Uani . . . . .
C23 C 0.6851(3) 0.2947(3) 0.0523(2) 0.0431 1.0000 Uani . . . . .
C24 C 0.6610(3) 0.1351(3) 0.1380(2) 0.0424 1.0000 Uani . . . . .
C25 C 0.3574(3) -0.0109(3) 0.1061(2) 0.0382 1.0000 Uani . . . . .
C26 C 0.2344(4) -0.0450(3) 0.0649(2) 0.0480 1.0000 Uani . . . . .
C27 C 0.3691(4) -0.1010(3) 0.1591(2) 0.0498 1.0000 Uani . . . . .
C28 C -0.1070(6) -0.2687(6) 0.1222(4) 0.0983 1.0000 Uani . U . . .
C29 C -0.0952(7) -0.3733(8) 0.0692(4) 0.1251 1.0000 Uani . U . . .
C30 C 0.0281(7) -0.3676(7) 0.0824(4) 0.1040 1.0000 Uani . U . . .
C31 C 0.0330(8) -0.3519(7) 0.1627(4) 0.1194 1.0000 Uani . U . . .
C33 C -0.2693(4) -0.2284(4) 0.3017(4) 0.0727 1.0000 Uani . U . . .
C34 C -0.3434(6) -0.1571(6) 0.2967(5) 0.1109 1.0000 Uani . U . . .
C35 C -0.2714(9) -0.0494(8) 0.3016(8) 0.0811 0.516(7) Uani . U P 1 2
C36 C -0.1899(8) -0.0672(7) 0.2499(7) 0.0686 0.516(7) Uani . U P 1 2
C37 C 0.1549(7) -0.2965(8) 0.3590(8) 0.1203 0.691(7) Uani . U P 1 4
C38 C 0.1387(8) -0.3894(8) 0.3903(8) 0.1215 0.691(7) Uani . U P 1 4
C39 C 0.0370(7) -0.4433(7) 0.4014(7) 0.1609 1.0000 Uani D U . . .
C40 C -0.0388(6) -0.3897(6) 0.3621(6) 0.1410 1.0000 Uani D U . . .
C41 C -0.1302(15) -0.1158(15) 0.3892(8) 0.1243 0.484(7) Uani . . P 1 1
C42 C -0.0309(8) -0.1334(8) 0.4504(4) 0.1037 0.7935(3) Uani . . P . .
C43 C 0.0402(11) -0.2179(9) 0.4379(6) 0.0383 0.309(7) Uani . . P 1 3
Li1 Li -0.0173(6) -0.1979(5) 0.2701(5) 0.0524 1.0000 Uani . . . . .
H11 H 0.1746 0.3059 0.1055 0.0419 1.0000 Uiso R . . . .
H21 H -0.0232 0.3137 0.1864 0.0646 1.0000 Uiso R . . . .
H22 H 0.0778 0.4168 0.1628 0.0647 1.0000 Uiso R . . . .
H23 H -0.0063 0.3403 0.1002 0.0650 1.0000 Uiso R . . . .
H31 H -0.0040 0.1196 0.1576 0.0689 1.0000 Uiso R . . . .
H32 H 0.0152 0.1550 0.0722 0.0691 1.0000 Uiso R . . . .
H33 H 0.1111 0.1153 0.1171 0.0691 1.0000 Uiso R . . . .
H41 H 0.0930 0.3564 0.2995 0.0402 1.0000 Uiso R . . . .
H51 H 0.0653 0.1354 0.3326 0.0687 1.0000 Uiso R . . . .
H52 H -0.0131 0.2019 0.3673 0.0687 1.0000 Uiso R . . . .
H53 H -0.0218 0.1757 0.2792 0.0687 1.0000 Uiso R . . . .
H61 H 0.2646 0.4035 0.3809 0.0656 1.0000 Uiso R . . . .
H62 H 0.1586 0.3361 0.4270 0.0657 1.0000 Uiso R . . . .
H63 H 0.2499 0.2812 0.3978 0.0658 1.0000 Uiso R . . . .
H71 H 0.2378 0.4962 0.2463 0.0408 1.0000 Uiso R . . . .
H81 H 0.2741 0.5066 0.1139 0.0649 1.0000 Uiso R . . . .
H82 H 0.3135 0.6232 0.1525 0.0644 1.0000 Uiso R . . . .
H83 H 0.4078 0.5665 0.1352 0.0643 1.0000 Uiso R . . . .
H91 H 0.3992 0.5510 0.3358 0.0734 1.0000 Uiso R . . . .
H92 H 0.4839 0.5889 0.2720 0.0736 1.0000 Uiso R . . . .
H93 H 0.3948 0.6512 0.2889 0.0737 1.0000 Uiso R . . . .
H101 H 0.4670 0.3929 0.4064 0.0510 1.0000 Uiso R . . . .
H111 H 0.5195 0.3818 0.5342 0.0877 1.0000 Uiso R . . . .
H112 H 0.5853 0.2966 0.5162 0.0874 1.0000 Uiso R . . . .
H113 H 0.4469 0.2667 0.5006 0.0875 1.0000 Uiso R . . . .
H121 H 0.6374 0.5257 0.4491 0.0788 1.0000 Uiso R . . . .
H122 H 0.7165 0.4509 0.4338 0.0783 1.0000 Uiso R . . . .
H123 H 0.6556 0.4949 0.3650 0.0789 1.0000 Uiso R . . . .
H131 H 0.6550 0.1659 0.3140 0.0493 1.0000 Uiso R . . . .
H141 H 0.8333 0.2904 0.2980 0.0672 1.0000 Uiso R . . . .
H142 H 0.8030 0.3817 0.3434 0.0671 1.0000 Uiso R . . . .
H143 H 0.7430 0.3474 0.2613 0.0670 1.0000 Uiso R . . . .
H151 H 0.7428 0.2644 0.4556 0.1047 1.0000 Uiso R . . . .
H152 H 0.7847 0.1753 0.4086 0.1038 1.0000 Uiso R . . . .
H153 H 0.6544 0.1432 0.4417 0.1039 1.0000 Uiso R . . . .
H161 H 0.4775 0.1131 0.4482 0.0452 1.0000 Uiso R . . . .
H171 H 0.2909 0.1293 0.4687 0.0767 1.0000 Uiso R . . . .
H172 H 0.2937 0.0089 0.4886 0.0772 1.0000 Uiso R . . . .
H173 H 0.2315 0.0315 0.4104 0.0766 1.0000 Uiso R . . . .
H181 H 0.4225 -0.0760 0.4223 0.0838 1.0000 Uiso R . . . .
H182 H 0.3658 -0.0602 0.3426 0.0833 1.0000 Uiso R . . . .
H183 H 0.5016 -0.0108 0.3600 0.0840 1.0000 Uiso R . . . .
H191 H 0.3047 0.2141 0.0346 0.0397 1.0000 Uiso R . . . .
H201 H 0.3539 0.1990 -0.0903 0.0709 1.0000 Uiso R . . . .
H202 H 0.4846 0.2110 -0.0625 0.0705 1.0000 Uiso R . . . .
H203 H 0.3841 0.1096 -0.0431 0.0707 1.0000 Uiso R . . . .
H211 H 0.3955 0.3954 0.0580 0.0575 1.0000 Uiso R . . . .
H212 H 0.5015 0.3919 0.0086 0.0583 1.0000 Uiso R . . . .
H213 H 0.3765 0.3781 -0.0310 0.0583 1.0000 Uiso R . . . .
H221 H 0.5773 0.1392 0.0352 0.0396 1.0000 Uiso R . . . .
H231 H 0.6494 0.3194 0.0078 0.0645 1.0000 Uiso R . . . .
H232 H 0.7042 0.3499 0.0913 0.0645 1.0000 Uiso R . . . .
H233 H 0.7561 0.2807 0.0387 0.0646 1.0000 Uiso R . . . .
H241 H 0.6916 0.1864 0.1803 0.0637 1.0000 Uiso R . . . .
H242 H 0.7256 0.1181 0.1158 0.0636 1.0000 Uiso R . . . .
H243 H 0.6057 0.0692 0.1552 0.0638 1.0000 Uiso R . . . .
H251 H 0.4149 -0.0027 0.0680 0.0453 1.0000 Uiso R . . . .
H261 H 0.1756 -0.0563 0.1028 0.0715 1.0000 Uiso R . . . .
H262 H 0.2242 -0.1120 0.0373 0.0714 1.0000 Uiso R . . . .
H263 H 0.2249 0.0107 0.0309 0.0713 1.0000 Uiso R . . . .
H271 H 0.3550 -0.1672 0.1318 0.0745 1.0000 Uiso R . . . .
H272 H 0.3126 -0.1122 0.1978 0.0745 1.0000 Uiso R . . . .
H273 H 0.4463 -0.0835 0.1840 0.0746 1.0000 Uiso R . . . .
H281 H -0.1863 -0.2757 0.1340 0.1258 1.0000 Uiso R . . . .
H282 H -0.0820 -0.1953 0.0984 0.1259 1.0000 Uiso R . . . .
H291 H -0.1454 -0.4454 0.0871 0.1536 1.0000 Uiso R . . . .
H292 H -0.1162 -0.3625 0.0137 0.1538 1.0000 Uiso R . . . .
H301 H 0.0445 -0.4386 0.0682 0.1264 1.0000 Uiso R . . . .
H302 H 0.0812 -0.3067 0.0563 0.1270 1.0000 Uiso R . . . .
H311 H 0.1186 -0.3166 0.1799 0.1445 1.0000 Uiso R . . . .
H312 H -0.0074 -0.4248 0.1866 0.1446 1.0000 Uiso R . . . .
H331 H -0.3013 -0.2829 0.3388 0.0907 0.484(7) Uiso R . P 1 1
H332 H -0.3042 -0.2941 0.2720 0.0907 0.516(7) Uiso R . P 1 2
H333 H -0.2573 -0.2490 0.3531 0.0907 0.516(7) Uiso R . P 1 2
H334 H -0.2747 -0.2647 0.2539 0.0907 0.484(7) Uiso R . P 1 1
H341 H -0.4318 -0.1915 0.3251 0.1348 0.516(7) Uiso R . P 1 2
H342 H -0.3390 -0.1208 0.3441 0.1348 0.484(7) Uiso R . P 1 1
H343 H -0.4245 -0.1901 0.2375 0.1348 0.516(7) Uiso R . P 1 2
H344 H -0.3123 -0.1026 0.2592 0.1348 0.484(7) Uiso R . P 1 1
H345 H -0.4218 -0.1957 0.2818 0.1348 0.484(7) Uiso R . P 1 1
H351 H -0.2329 -0.0266 0.3513 0.0960 0.516(7) Uiso R . P 1 2
H352 H -0.3128 0.0007 0.2840 0.0961 0.516(7) Uiso R . P 1 2
H361 H -0.2278 -0.0765 0.1988 0.0802 0.516(7) Uiso R . P 1 2
H362 H -0.1176 -0.0072 0.2531 0.0803 0.516(7) Uiso R . P 1 2
H371 H 0.1912 -0.2378 0.3956 0.1412 0.691(7) Uiso R . P 1 4
H372 H 0.2037 -0.2909 0.3170 0.1412 0.691(7) Uiso R . P 1 4
H381 H 0.1760 -0.3804 0.4392 0.1403 0.691(7) Uiso R . P 1 4
H382 H 0.1689 -0.4352 0.3621 0.1402 0.691(7) Uiso R . P 1 4
H391 H 0.1061 -0.4197 0.3830 0.1869 0.309(7) Uiso R . P 1 3
H392 H -0.0046 -0.5195 0.3913 0.1869 0.309(7) Uiso R . P 1 3
H393 H 0.0106 -0.5153 0.3804 0.1869 0.691(7) Uiso R . P 1 4
H394 H 0.0144 -0.4463 0.4531 0.1869 0.691(7) Uiso R . P 1 4
H395 H 0.0316 -0.4285 0.4536 0.1869 0.309(7) Uiso R . P 1 3
H401 H -0.0897 -0.3739 0.3969 0.1660 0.691(7) Uiso R . P 1 4
H402 H -0.1156 -0.4197 0.3811 0.1660 0.309(7) Uiso R . P 1 3
H403 H -0.0848 -0.4361 0.3224 0.1660 0.691(7) Uiso R . P 1 4
H404 H -0.0411 -0.4109 0.3106 0.1660 0.309(7) Uiso R . P 1 3
H411 H -0.2040 -0.1306 0.4137 0.1584 0.484(7) Uiso R . P 1 1
H412 H -0.1069 -0.0395 0.3767 0.1584 0.484(7) Uiso R . P 1 1
H421 H -0.0548 -0.2083 0.4651 0.1248 0.484(7) Uiso R . P 1 1
H422 H -0.0244 -0.0891 0.4945 0.1248 0.484(7) Uiso R . P 1 1
H423 H -0.1132 -0.1729 0.4536 0.1248 0.309(7) Uiso R . P 1 3
H424 H -0.0031 -0.0939 0.4967 0.1248 0.309(7) Uiso R . P 1 3
H425 H 0.0423 -0.1172 0.4281 0.1248 0.484(7) Uiso R . P 1 1
H426 H -0.0219 -0.0859 0.4094 0.1248 0.309(7) Uiso R . P 1 3
H431 H 0.1232 -0.1802 0.4349 0.0521 0.309(7) Uiso R . P 1 3
H432 H 0.0319 -0.2672 0.4790 0.0521 0.309(7) Uiso R . P 1 3

loop_
_atom_site_aniso_label
_atom_site_aniso_U_11
_atom_site_aniso_U_22
_atom_site_aniso_U_33
_atom_site_aniso_U_23
_atom_site_aniso_U_13
_atom_site_aniso_U_12
Mn1 0.0234(2) 0.0235(2) 0.0235(2) 0.00406(16) 0.00635(16) 0.00831(17)
Mn2 0.0257(2) 0.0232(2) 0.0231(2) -0.00107(16) 0.00544(16) 0.00675(17)
Cl1 0.0320(4) 0.0298(4) 0.0490(5) 0.0089(3) 0.0114(3) 0.0036(3)
Cl2 0.0379(4) 0.0299(4) 0.0452(5) -0.0018(3) 0.0121(3) 0.0006(3)
P1 0.0248(4) 0.0274(4) 0.0248(4) 0.0031(3) 0.0045(3) 0.0118(3)
P2 0.0258(4) 0.0382(5) 0.0237(4) -0.0002(3) 0.0023(3) 0.0123(3)
P3 0.0331(4) 0.0213(4) 0.0239(4) -0.0006(3) 0.0102(3) 0.0076(3)
O1 0.074(2) 0.073(2) 0.101(3) -0.033(2) 0.006(2) 0.0110(18)
O20 0.035(3) 0.033(3) 0.115(5) 0.002(3) 0.025(3) 0.010(2)
O21 0.036(3) 0.049(4) 0.065(4) -0.011(3) -0.001(3) 0.014(3)
O30 0.052(3) 0.058(3) 0.255(7) 0.070(4) -0.001(4) 0.003(3)
O31 0.036(4) 0.020(4) 0.032(4) -0.001(3) 0.000(3) 0.007(3)
N1 0.0287(12) 0.0247(13) 0.0275(12) -0.0001(10) 0.0042(10) 0.0103(10)
N2 0.0305(13) 0.0426(16) 0.0235(12) 0.0100(11) 0.0042(10) 0.0114(12)
N3 0.0368(14) 0.0194(13) 0.0299(13) -0.0001(10) 0.0122(10) 0.0079(10)
C1 0.0322(16) 0.0404(19) 0.0326(16) 0.0026(14) -0.0003(13) 0.0141(14)
C2 0.0389(19) 0.056(2) 0.0429(19) 0.0067(17) -0.0056(15) 0.0252(17)
C3 0.0400(19) 0.051(2) 0.043(2) -0.0049(17) -0.0062(16) 0.0101(17)
C4 0.0329(16) 0.042(2) 0.0345(16) 0.0071(14) 0.0110(13) 0.0207(14)
C5 0.0374(19) 0.053(2) 0.056(2) 0.0156(18) 0.0218(16) 0.0221(17)
C6 0.045(2) 0.064(3) 0.0312(17) 0.0026(16) 0.0128(15) 0.0279(18)
C7 0.0372(17) 0.0288(17) 0.0388(17) -0.0012(13) 0.0095(13) 0.0144(14)
C8 0.057(2) 0.0299(19) 0.050(2) 0.0106(15) 0.0159(17) 0.0197(17)
C9 0.054(2) 0.036(2) 0.057(2) -0.0168(17) 0.0071(18) 0.0120(17)
C10 0.0427(19) 0.062(3) 0.0304(17) -0.0101(16) -0.0010(14) 0.0259(18)
C11 0.062(3) 0.089(4) 0.0304(19) -0.009(2) 0.0064(17) 0.030(2)
C12 0.056(2) 0.052(3) 0.047(2) -0.0170(18) -0.0070(18) 0.019(2)
C13 0.0320(17) 0.049(2) 0.049(2) 0.0086(17) 0.0098(15) 0.0202(16)
C14 0.0271(16) 0.055(2) 0.055(2) 0.0034(18) 0.0057(15) 0.0162(16)
C15 0.045(2) 0.121(5) 0.058(3) 0.029(3) 0.006(2) 0.043(3)
C16 0.0370(17) 0.053(2) 0.0303(16) 0.0184(15) 0.0059(13) 0.0185(16)
C17 0.048(2) 0.071(3) 0.040(2) 0.0309(19) 0.0159(17) 0.023(2)
C18 0.072(3) 0.061(3) 0.049(2) 0.025(2) 0.010(2) 0.039(2)
C19 0.0459(18) 0.0297(17) 0.0240(14) 0.0005(12) 0.0080(13) 0.0095(14)
C20 0.075(3) 0.049(2) 0.0271(17) -0.0070(15) 0.0056(17) 0.020(2)
C21 0.053(2) 0.0325(19) 0.0295(16) 0.0069(13) 0.0070(14) 0.0131(16)
C22 0.0395(17) 0.0299(17) 0.0316(16) -0.0040(13) 0.0141(13) 0.0110(14)
C23 0.0430(19) 0.039(2) 0.047(2) 0.0013(16) 0.0239(16) 0.0082(16)
C24 0.0410(19) 0.049(2) 0.0428(19) -0.0005(16) 0.0133(15) 0.0198(17)
C25 0.049(2) 0.0235(17) 0.0428(19) -0.0033(13) 0.0211(15) 0.0083(14)
C26 0.058(2) 0.0293(19) 0.050(2) -0.0133(16) 0.0142(18) 0.0016(17)
C27 0.062(2) 0.0236(18) 0.069(3) 0.0049(17) 0.030(2) 0.0156(17)
C28 0.069(3) 0.126(4) 0.092(4) -0.001(3) 0.031(3) 0.013(3)
C29 0.101(4) 0.163(5) 0.097(4) -0.019(4) 0.031(3) 0.014(4)
C30 0.122(4) 0.121(4) 0.086(3) -0.005(3) -0.001(3) 0.064(3)
C31 0.155(4) 0.108(4) 0.111(4) -0.033(3) -0.006(4) 0.065(3)
C33 0.042(2) 0.051(3) 0.125(4) -0.011(3) 0.017(2) 0.0132(19)
C34 0.076(3) 0.078(3) 0.182(5) -0.017(4) -0.005(3) 0.030(3)
C35 0.067(4) 0.049(4) 0.137(6) 0.010(4) 0.021(4) 0.029(3)
C36 0.058(4) 0.041(4) 0.111(6) 0.013(4) 0.015(4) 0.020(3)
C37 0.050(4) 0.069(4) 0.237(7) 0.038(5) 0.005(4) 0.011(3)
C38 0.070(4) 0.068(4) 0.230(7) 0.023(5) 0.019(5) 0.025(4)
C39 0.116(4) 0.095(4) 0.263(7) 0.046(5) -0.003(5) 0.021(4)
C40 0.088(4) 0.069(3) 0.257(7) 0.076(4) -0.002(4) 0.011(3)
C41 0.134(13) 0.149(15) 0.097(10) -0.072(10) -0.042(9) 0.061(11)
C42 0.136(7) 0.126(7) 0.050(4) -0.003(4) 0.029(4) 0.037(6)
C43 0.057(7) 0.030(6) 0.028(5) -0.002(4) 0.006(5) 0.013(5)
Li1 0.036(3) 0.030(3) 0.091(5) 0.004(3) 0.010(3) 0.008(3)

loop_
_atom_type_symbol
_atom_type_scat_dispersion_real
_atom_type_scat_dispersion_imag
_atom_type_scat_Cromer_Mann_a1
_atom_type_scat_Cromer_Mann_b1
_atom_type_scat_Cromer_Mann_a2
_atom_type_scat_Cromer_Mann_b2
_atom_type_scat_Cromer_Mann_a3
_atom_type_scat_Cromer_Mann_b3
_atom_type_scat_Cromer_Mann_a4
_atom_type_scat_Cromer_Mann_b4
_atom_type_scat_Cromer_Mann_c
_atom_type_scat_source
Mn 0.3368 0.7283 11.2819 5.3409 7.3573 0.3432 3.0193 17.8674 2.2441 83.7543 1.0896 'International Tables Vol C 4.2.6.8 and 6.1.1.4'
Cl 0.1484 0.1585 11.4604 0.0104 7.1964 1.1662 6.2556 18.5194 1.6455 47.7784 -9.5574 'International Tables Vol C 4.2.6.8 and 6.1.1.4'
P 0.1023 0.0942 6.4345 1.9067 4.1791 27.1570 1.7800 0.5260 1.4908 68.1645 1.1149 'International Tables Vol C 4.2.6.8 and 6.1.1.4'
N 0.0061 0.0033 12.2126 0.0057 3.1322 9.8933 2.0125 28.9975 1.1663 0.5826 -11.5290 'International Tables Vol C 4.2.6.8 and 6.1.1.4'
C 0.0033 0.0016 2.3100 20.8439 1.0200 10.2075 1.5886 0.5687 0.8650 51.6512 0.2156 'International Tables Vol C 4.2.6.8 and 6.1.1.4'
H 0.0000 0.0000 0.4930 10.5109 0.3229 26.1257 0.1402 3.1424 0.0408 57.7998 0.0030 'International Tables Vol C 4.2.6.8 and 6.1.1.4'
O 0.0106 0.0060 3.0485 13.2771 2.2868 5.7011 1.5463 0.3239 0.8670 32.9089 0.2508 'International Tables Vol C 4.2.6.8 and 6.1.1.4'
Li -0.0003 0.0001 1.1282 3.9546 0.7508 1.0524 0.6175 85.3905 0.4653 168.2610 0.0377 'International Tables Vol C 4.2.6.8 and 6.1.1.4'

loop_
_geom_angle_atom_site_label_1
_geom_angle_atom_site_label_2
_geom_angle_atom_site_label_3
_geom_angle
_geom_angle_publ_flag
Mn2 Mn1 Cl1 165.07(3) yes
Mn2 Mn1 P1 61.38(3) yes
Cl1 Mn1 P1 103.93(4) yes
Mn2 Mn1 P2 47.87(2) yes
Cl1 Mn1 P2 140.53(3) yes
P1 Mn1 P2 89.91(3) yes
Mn2 Mn1 P3 48.03(2) yes
Cl1 Mn1 P3 134.16(3) yes
P1 Mn1 P3 88.19(3) yes
P2 Mn1 P3 82.10(3) yes
Mn2 Mn1 N2 77.14(8) yes
Cl1 Mn1 N2 111.05(8) yes
P1 Mn1 N2 104.02(8) yes
P3 Mn1 N2 108.31(7) yes
Mn2 Mn1 N3 77.46(7) yes
Cl1 Mn1 N3 107.44(8) yes
P1 Mn1 N3 110.42(8) yes
P2 Mn1 N3 101.65(8) yes
N2 Mn1 N3 118.98(11) yes
Mn1 Mn2 Cl2 167.14(3) yes
Mn1 Mn2 P2 62.82(3) yes
Cl2 Mn2 P2 111.01(4) yes
Mn1 Mn2 P3 62.73(2) yes
Cl2 Mn2 P3 110.42(3) yes
P2 Mn2 P3 103.69(3) yes
Mn1 Mn2 N1 79.26(7) yes
Cl2 Mn2 N1 113.58(8) yes
P2 Mn2 N1 104.89(7) yes
P3 Mn2 N1 112.66(7) yes
Mn1 P1 N1 107.91(9) yes
Mn1 P1 C1 113.90(11) yes
N1 P1 C1 109.17(14) yes
Mn1 P1 C4 114.06(11) yes
N1 P1 C4 108.71(14) yes
C1 P1 C4 102.89(15) yes
Mn2 P2 Mn1 69.31(3) yes
Mn2 P2 N2 107.46(10) yes
Mn2 P2 C10 106.62(13) yes
Mn1 P2 C10 129.38(12) yes
N2 P2 C10 111.43(16) yes
Mn2 P2 C13 113.71(12) yes
Mn1 P2 C13 120.72(13) yes
N2 P2 C13 110.36(16) yes
C10 P2 C13 107.26(17) yes
Mn2 P3 Mn1 69.24(3) yes
Mn2 P3 N3 107.20(9) yes
Mn2 P3 C19 110.41(11) yes
Mn1 P3 C19 117.96(11) yes
N3 P3 C19 110.52(15) yes
Mn2 P3 C22 116.99(11) yes
Mn1 P3 C22 134.06(11) yes
N3 P3 C22 108.99(14) yes
C19 P3 C22 102.68(15) yes
C28 O1 C31 111.4(5) yes
C28 O1 Li1 122.2(5) yes
C31 O1 Li1 124.9(5) yes
C33 O20 C36 105.3(6) yes
C33 O21 C41 112.2(9) yes
C37 O30 C40 106.2(6) yes
C40 O31 C43 119.1(8) yes
Mn2 N1 P1 110.10(13) yes
Mn2 N1 C7 127.7(2) yes
P1 N1 C7 121.9(2) yes
Mn1 N2 P2 111.61(13) yes
Mn1 N2 C16 123.8(2) yes
P2 N2 C16 123.3(2) yes
Mn1 N3 P3 111.55(13) yes
Mn1 N3 C25 127.0(2) yes
P3 N3 C25 121.0(2) yes
P1 C1 C2 116.0(2) yes
P1 C1 C3 112.8(2) yes
C2 C1 C3 110.9(3) yes
P1 C1 H11 104.1 no
C2 C1 H11 105.3 no
C3 C1 H11 106.8 no
C1 C2 H21 110.5 no
C1 C2 H22 110.0 no
H21 C2 H22 107.9 no
C1 C2 H23 110.8 no
H21 C2 H23 108.9 no
H22 C2 H23 108.8 no
C1 C3 H31 112.5 no
C1 C3 H32 109.8 no
H31 C3 H32 108.1 no
C1 C3 H33 110.5 no
H31 C3 H33 109.1 no
H32 C3 H33 106.8 no
P1 C4 C5 111.2(2) yes
P1 C4 C6 109.8(2) yes
C5 C4 C6 110.7(3) yes
P1 C4 H41 109.0 no
C5 C4 H41 108.0 no
C6 C4 H41 108.0 no
C4 C5 H51 109.6 no
C4 C5 H52 109.9 no
H51 C5 H52 108.4 no
C4 C5 H53 111.3 no
H51 C5 H53 108.9 no
H52 C5 H53 108.7 no
C4 C6 H61 111.1 no
C4 C6 H62 109.7 no
H61 C6 H62 108.4 no
C4 C6 H63 110.6 no
H61 C6 H63 108.3 no
H62 C6 H63 108.7 no
N1 C7 C8 112.2(3) yes
N1 C7 C9 110.8(3) yes
C8 C7 C9 109.1(3) yes
N1 C7 H71 107.4 no
C8 C7 H71 109.2 no
C9 C7 H71 107.9 no
C7 C8 H81 110.5 no
C7 C8 H82 109.4 no
H81 C8 H82 108.9 no
C7 C8 H83 110.2 no
H81 C8 H83 109.0 no
H82 C8 H83 108.9 no
C7 C9 H91 109.6 no
C7 C9 H92 109.2 no
H91 C9 H92 107.5 no
C7 C9 H93 112.6 no
H91 C9 H93 108.0 no
H92 C9 H93 109.8 no
P2 C10 C11 117.8(3) yes
P2 C10 C12 112.1(3) yes
C11 C10 C12 111.6(3) yes
P2 C10 H101 103.1 no
C11 C10 H101 105.0 no
C12 C10 H101 105.9 no
C10 C11 H111 110.8 no
C10 C11 H112 111.4 no
H111 C11 H112 107.8 no
C10 C11 H113 110.1 no
H111 C11 H113 108.1 no
H112 C11 H113 108.6 no
C10 C12 H121 110.7 no
C10 C12 H122 110.9 no
H121 C12 H122 106.2 no
C10 C12 H123 112.4 no
H121 C12 H123 108.4 no
H122 C12 H123 108.0 no
P2 C13 C14 113.0(3) yes
P2 C13 C15 118.9(3) yes
C14 C13 C15 109.7(3) yes
P2 C13 H131 104.8 no
C14 C13 H131 107.7 no
C15 C13 H131 101.3 no
C13 C14 H141 109.0 no
C13 C14 H142 109.9 no
H141 C14 H142 108.4 no
C13 C14 H143 111.6 no
H141 C14 H143 108.8 no
H142 C14 H143 109.0 no
C13 C15 H151 111.2 no
C13 C15 H152 106.8 no
H151 C15 H152 109.9 no
C13 C15 H153 110.5 no
H151 C15 H153 109.1 no
H152 C15 H153 109.3 no
N2 C16 C17 110.7(3) yes
N2 C16 C18 110.7(3) yes
C17 C16 C18 110.5(3) yes
N2 C16 H161 108.2 no
C17 C16 H161 109.2 no
C18 C16 H161 107.5 no
C16 C17 H171 107.5 no
C16 C17 H172 107.5 no
H171 C17 H172 111.5 no
C16 C17 H173 107.3 no
H171 C17 H173 110.0 no
H172 C17 H173 112.7 no
C16 C18 H181 111.6 no
C16 C18 H182 111.1 no
H181 C18 H182 109.4 no
C16 C18 H183 108.4 no
H181 C18 H183 109.4 no
H182 C18 H183 106.9 no
P3 C19 C20 116.7(3) yes
P3 C19 C21 111.5(2) yes
C20 C19 C21 110.2(3) yes
P3 C19 H191 102.9 no
C20 C19 H191 107.6 no
C21 C19 H191 107.2 no
C19 C20 H201 110.2 no
C19 C20 H202 109.9 no
H201 C20 H202 109.2 no
C19 C20 H203 109.9 no
H201 C20 H203 108.7 no
H202 C20 H203 108.9 no
C19 C21 H211 108.6 no
C19 C21 H212 108.2 no
H211 C21 H212 110.3 no
C19 C21 H213 110.0 no
H211 C21 H213 110.1 no
H212 C21 H213 109.7 no
P3 C22 C23 111.3(2) yes
P3 C22 C24 111.0(2) yes
C23 C22 C24 111.3(3) yes
P3 C22 H221 106.9 no
C23 C22 H221 108.2 no
C24 C22 H221 107.9 no
C22 C23 H231 109.3 no
C22 C23 H232 112.2 no
H231 C23 H232 109.7 no
C22 C23 H233 107.7 no
H231 C23 H233 108.8 no
H232 C23 H233 109.1 no
C22 C24 H241 108.9 no
C22 C24 H242 108.4 no
H241 C24 H242 109.3 no
C22 C24 H243 110.3 no
H241 C24 H243 110.3 no
H242 C24 H243 109.6 no
N3 C25 C26 112.3(3) yes
N3 C25 C27 110.6(3) yes
C26 C25 C27 109.5(3) yes
N3 C25 H251 108.8 no
C26 C25 H251 107.5 no
C27 C25 H251 108.0 no
C25 C26 H261 108.3 no
C25 C26 H262 108.5 no
H261 C26 H262 109.7 no
C25 C26 H263 111.0 no
H261 C26 H263 108.8 no
H262 C26 H263 110.5 no
C25 C27 H271 110.7 no
C25 C27 H272 110.6 no
H271 C27 H272 108.1 no
C25 C27 H273 111.6 no
H271 C27 H273 108.0 no
H272 C27 H273 107.8 no
O1 C28 C29 96.7(6) yes
O1 C28 H281 113.0 no
C29 C28 H281 113.3 no
O1 C28 H282 116.2 no
C29 C28 H282 116.1 no
H281 C28 H282 102.3 no
C28 C29 C30 103.2(6) yes
C28 C29 H291 112.2 no
C30 C29 H291 108.5 no
C28 C29 H292 109.7 no
C30 C29 H292 112.1 no
H291 C29 H292 111.0 no
C29 C30 C31 96.1(6) yes
C29 C30 H301 112.8 no
C31 C30 H301 111.7 no
C29 C30 H302 112.4 no
C31 C30 H302 113.6 no
H301 C30 H302 109.7 no
O1 C31 C30 110.2(6) yes
O1 C31 H311 110.8 no
C30 C31 H311 107.3 no
O1 C31 H312 104.1 no
C30 C31 H312 108.5 no
H311 C31 H312 115.8 no
O21 C33 C34 116.3(5) yes
O21 C33 H331 107.5 no
C34 C33 H331 107.5 no
O21 C33 H334 108.6 no
C34 C33 H334 108.9 no
H331 C33 H334 107.7 no
O20 C33 C34 103.0(5) yes
O20 C33 H332 112.2 no
C34 C33 H332 111.2 no
O20 C33 H333 111.2 no
C34 C33 H333 111.8 no
H332 C33 H333 107.5 no
C33 C34 H342 109.6 no
C33 C34 H344 108.0 no
H342 C34 H344 107.9 no
C33 C34 H345 111.3 no
H342 C34 H345 110.8 no
H344 C34 H345 109.1 no
C33 C34 C35 109.0(6) yes
C33 C34 H341 113.4 no
C35 C34 H341 125.6 no
C34 C35 C36 93.6(8) yes
C34 C35 H351 114.6 no
C36 C35 H351 111.2 no
C34 C35 H352 112.3 no
C36 C35 H352 114.4 no
H351 C35 H352 110.0 no
O20 C36 C35 105.0(8) yes
O20 C36 H361 110.7 no
C35 C36 H361 108.5 no
O20 C36 H362 110.4 no
C35 C36 H362 110.2 no
H361 C36 H362 111.8 no
O30 C37 C38 103.9(8) yes
O30 C37 H371 110.2 no
C38 C37 H371 110.6 no
O30 C37 H372 112.0 no
C38 C37 H372 110.1 no
H371 C37 H372 109.9 no
C37 C38 C39 118.0(9) yes
C37 C38 H381 110.3 no
C39 C38 H381 102.9 no
C37 C38 H382 111.6 no
C39 C38 H382 105.0 no
H381 C38 H382 108.4 no
C40 C39 H391 107.5 no
C40 C39 H392 102.6 no
H391 C39 H392 115.3 no
C40 C39 H395 104.4 no
H391 C39 H395 117.4 no
H392 C39 H395 108.0 no
C38 C39 C40 106.2(8) yes
C38 C39 H393 116.8 no
C40 C39 H393 103.6 no
C38 C39 H394 116.5 no
C40 C39 H394 104.1 no
H393 C39 H394 108.1 no
C39 C40 O31 119.9(8) yes
C39 C40 H402 106.2 no
O31 C40 H402 107.4 no
C39 C40 H404 104.9 no
O31 C40 H404 108.9 no
H402 C40 H404 109.4 no
C39 C40 O30 104.8(6) yes
C39 C40 H401 109.1 no
O30 C40 H401 111.1 no
C39 C40 H403 109.5 no
O30 C40 H403 112.7 no
H401 C40 H403 109.5 no
O21 C41 C42 114.3(11) yes
O21 C41 H411 110.4 no
C42 C41 H411 108.3 no
O21 C41 H412 109.5 no
C42 C41 H412 107.4 no
H411 C41 H412 106.7 no
C41 C42 H421 108.3 no
C41 C42 H422 110.7 no
H421 C42 H422 108.4 no
C41 C42 H425 109.6 no
H421 C42 H425 109.4 no
H422 C42 H425 110.4 no
C43 C42 H423 108.6 no
C43 C42 H424 109.9 no
H423 C42 H424 108.6 no
C43 C42 H426 109.7 no
H423 C42 H426 109.5 no
H424 C42 H426 110.5 no
C42 C43 O31 104.7(9) yes
C42 C43 H431 110.2 no
O31 C43 H431 111.2 no
C42 C43 H432 111.0 no
O31 C43 H432 111.8 no
H431 C43 H432 107.9 no

loop_
_geom_bond_atom_site_label_1
_geom_bond_atom_site_label_2
_geom_bond_distance
_geom_bond_publ_flag
Mn1 Mn2 3.2464(9) yes
Mn1 Cl1 2.4391(10) yes
Mn1 P1 2.6243(10) yes
Mn1 P2 3.0873(11) yes
Mn1 P3 3.0859(10) yes
Mn1 N2 2.079(3) yes
Mn1 N3 2.071(2) yes
Mn2 Cl2 2.3473(10) yes
Mn2 P2 2.5737(10) yes
Mn2 P3 2.5815(10) yes
Mn2 N1 2.053(2) yes
P1 N1 1.650(3) yes
P1 C1 1.881(3) yes
P1 C4 1.868(3) yes
P2 N2 1.642(3) yes
P2 C10 1.877(4) yes
P2 C13 1.861(3) yes
P3 N3 1.651(3) yes
P3 C19 1.870(3) yes
P3 C22 1.871(3) yes
O1 C28 1.334(8) yes
O1 C31 1.468(8) yes
O1 Li1 1.856(9) yes
O20 C33 1.348(7) yes
O20 C36 1.456(11) yes
O21 C33 1.451(8) yes
O21 C41 1.368(13) yes
O30 C37 1.437(10) yes
O30 C40 1.382(8) yes
O31 C40 1.438(10) yes
O31 C43 1.444(13) yes
N1 C7 1.475(4) yes
N2 C16 1.471(4) yes
N3 C25 1.474(4) yes
C1 C2 1.534(5) yes
C1 C3 1.525(5) yes
C1 H11 1.000 no
C2 H21 0.971 no
C2 H22 0.975 no
C2 H23 0.956 no
C3 H31 0.983 no
C3 H32 0.973 no
C3 H33 0.971 no
C4 C5 1.513(5) yes
C4 C6 1.527(5) yes
C4 H41 0.994 no
C5 H51 0.966 no
C5 H52 0.991 no
C5 H53 0.955 no
C6 H61 0.966 no
C6 H62 0.967 no
C6 H63 0.964 no
C7 C8 1.529(5) yes
C7 C9 1.523(5) yes
C7 H71 0.989 no
C8 H81 0.975 no
C8 H82 0.963 no
C8 H83 0.947 no
C9 H91 0.960 no
C9 H92 0.940 no
C9 H93 0.952 no
C10 C11 1.517(5) yes
C10 C12 1.521(6) yes
C10 H101 0.992 no
C11 H111 0.970 no
C11 H112 0.974 no
C11 H113 0.969 no
C12 H121 0.982 no
C12 H122 0.978 no
C12 H123 0.962 no
C13 C14 1.530(5) yes
C13 C15 1.501(5) yes
C13 H131 1.001 no
C14 H141 0.967 no
C14 H142 0.958 no
C14 H143 0.980 no
C15 H151 0.986 no
C15 H152 0.998 no
C15 H153 0.986 no
C16 C17 1.527(5) yes
C16 C18 1.524(6) yes
C16 H161 0.993 no
C17 H171 0.980 no
C17 H172 0.959 no
C17 H173 0.958 no
C18 H181 0.946 no
C18 H182 0.970 no
C18 H183 0.967 no
C19 C20 1.538(4) yes
C19 C21 1.529(5) yes
C19 H191 0.968 no
C20 H201 0.960 no
C20 H202 0.954 no
C20 H203 0.933 no
C21 H211 0.971 no
C21 H212 0.956 no
C21 H213 0.954 no
C22 C23 1.527(5) yes
C22 C24 1.515(5) yes
C22 H221 0.956 no
C23 H231 0.970 no
C23 H232 0.957 no
C23 H233 0.956 no
C24 H241 0.975 no
C24 H242 0.961 no
C24 H243 0.966 no
C25 C26 1.531(5) yes
C25 C27 1.526(5) yes
C25 H251 0.968 no
C26 H261 0.972 no
C26 H262 0.962 no
C26 H263 0.966 no
C27 H271 0.945 no
C27 H272 0.963 no
C27 H273 0.955 no
C28 C29 1.684(10) yes
C28 H281 0.952 no
C28 H282 1.004 no
C29 C30 1.448(10) yes
C29 H291 1.004 no
C29 H292 1.017 no
C30 C31 1.424(9) yes
C30 H301 1.026 no
C30 H302 0.981 no
C31 H311 1.008 no
C31 H312 1.022 no
C33 C34 1.449(8) yes
C33 H331 0.967 no
C33 H334 0.954 no
C33 C34 1.449(8) yes
C33 H332 0.963 no
C33 H333 0.960 no
C34 H342 0.949 no
C34 H344 0.969 no
C34 H345 0.935 no
C34 C35 1.394(12) yes
C34 H341 1.153 no
C35 C36 1.433(14) yes
C35 H351 0.968 no
C35 H352 0.963 no
C36 H361 0.973 no
C36 H362 0.966 no
C37 C38 1.285(12) yes
C37 H371 0.972 no
C37 H372 0.955 no
C38 C39 1.225(11) yes
C38 H381 0.937 no
C38 H382 0.933 no
C39 C40 1.440(5) yes
C39 H391 0.866 no
C39 H392 0.969 no
C39 H395 0.949 no
C39 C40 1.440(5) yes
C39 H393 0.953 no
C39 H394 0.963 no
C40 H402 0.958 no
C40 H404 0.943 no
C40 H401 0.948 no
C40 H403 0.951 no
C41 C42 1.619(16) yes
C41 H411 0.965 no
C41 H412 0.968 no
C42 H421 0.962 no
C42 H422 0.950 no
C42 H425 0.939 no
C42 C43 1.588(14) yes
C42 H423 0.961 no
C42 H424 0.950 no
C42 H426 0.938 no
C43 H431 0.962 no
C43 H432 0.956 no
